data_7126204
loop_
_publ_author_name
'Wu, Shaonan'
'Wang, Zhuo'
'Bao, Yinwei'
'Chen, Chen'
'Liu, Kun'
'Zhu, Bolin'

_publ_section_title
;
 A novel approach for rhodium(iii)-catalyzed C-H functionalization of
 2,2'-bipyridine derivatives with alkynes: a significant substituent
 effect.
;
_journal_issue 32
_journal_name_full 'Chemical communications (Cambridge, England)'
_journal_page_first 4408
_journal_page_last 4411
_journal_paper_doi 10.1039/d0cc01077d
_journal_volume 56
_journal_year 2020
_chemical_formula_moiety 'C20 H22 Br Cl N2 Rh, Cl, 2(H2 O)'
_chemical_formula_sum 'C20 H26 Br Cl2 N2 O2 Rh'
_chemical_formula_weight 580.14
_space_group_crystal_system orthorhombic
_space_group_IT_number 60
_space_group_name_Hall '-P 2n 2ab'
_space_group_name_H-M_alt 'P b c n'
_atom_sites_solution_hydrogens mixed
_atom_sites_solution_primary direct
_audit_creation_date 2019-06-18
_audit_creation_method
;
Olex2 1.2-beta
(compiled 2018.05.29 svn.r3508 for OlexSys, GUI svn.r5506)
;
_audit_update_record
;
2019-12-08 deposited with the CCDC.	2020-03-11 downloaded from the CCDC.
;
_cell_angle_alpha 90
_cell_angle_beta 90
_cell_angle_gamma 90
_cell_formula_units_Z 16
_cell_length_a 29.056(6)
_cell_length_b 9.526(2)
_cell_length_c 33.069(8)
_cell_measurement_reflns_used 3895
_cell_measurement_temperature 296(2)
_cell_measurement_theta_max 28.28
_cell_measurement_theta_min 2.33
_cell_volume 9153(3)
_computing_molecular_graphics 'Olex2 (Dolomanov et al., 2009)'
_computing_publication_material 'Olex2 (Dolomanov et al., 2009)'
_computing_structure_refinement 'ShelXL (Sheldrick, 2015)'
_computing_structure_solution 'XS (Sheldrick, 2008)'
_diffrn_ambient_temperature 296.15
_diffrn_measured_fraction_theta_full 0.999
_diffrn_measured_fraction_theta_max 0.999
_diffrn_measurement_device_type 'CCD area detector'
_diffrn_measurement_method 'phi and omega scans'
_diffrn_radiation_monochromator graphite
_diffrn_radiation_type MoK\a
_diffrn_radiation_wavelength 0.71073
_diffrn_reflns_av_R_equivalents 0.1938
_diffrn_reflns_av_unetI/netI 0.1360
_diffrn_reflns_Laue_measured_fraction_full 0.999
_diffrn_reflns_Laue_measured_fraction_max 0.999
_diffrn_reflns_limit_h_max 22
_diffrn_reflns_limit_h_min -34
_diffrn_reflns_limit_k_max 11
_diffrn_reflns_limit_k_min -10
_diffrn_reflns_limit_l_max 37
_diffrn_reflns_limit_l_min -39
_diffrn_reflns_number 47032
_diffrn_reflns_point_group_measured_fraction_full 0.999
_diffrn_reflns_point_group_measured_fraction_max 0.999
_diffrn_reflns_theta_full 25.009
_diffrn_reflns_theta_max 25.009
_diffrn_reflns_theta_min 1.232
_exptl_absorpt_coefficient_mu 2.744
_exptl_absorpt_correction_T_max 0.7457
_exptl_absorpt_correction_T_min 0.5311
_exptl_absorpt_correction_type multi-scan
_exptl_absorpt_process_details
'SADABS-2012/1 (Bruker,2012) was used for absorption correction. wR2(int) was 0.1390 before and 0.0819 after correction. The Ratio of minimum to maximum transmission is 0.7122. The \l/2 correction factor is 0.0015.'
_exptl_crystal_colour orange
_exptl_crystal_colour_primary orange
_exptl_crystal_density_diffrn 1.684
_exptl_crystal_description block
_exptl_crystal_F_000 4640
_exptl_crystal_size_max 0.25
_exptl_crystal_size_mid 0.22
_exptl_crystal_size_min 0.21
_refine_diff_density_max 1.378
_refine_diff_density_min -1.118
_refine_diff_density_rms 0.170
_refine_ls_extinction_method none
_refine_ls_goodness_of_fit_ref 1.102
_refine_ls_hydrogen_treatment constr
_refine_ls_matrix_type full
_refine_ls_number_parameters 524
_refine_ls_number_reflns 8071
_refine_ls_number_restraints 170
_refine_ls_restrained_S_all 1.099
_refine_ls_R_factor_all 0.1615
_refine_ls_R_factor_gt 0.0935
_refine_ls_shift/su_max 0.000
_refine_ls_shift/su_mean 0.000
_refine_ls_structure_factor_coef Fsqd
_refine_ls_weighting_details 'w=1/[\s^2^(Fo^2^)+(0.0122P)^2^+104.6741P] where P=(Fo^2^+2Fc^2^)/3'
_refine_ls_weighting_scheme calc
_refine_ls_wR_factor_gt 0.1352
_refine_ls_wR_factor_ref 0.1588
_reflns_Friedel_coverage 0.000
_reflns_number_gt 4903
_reflns_number_total 8071
_reflns_threshold_expression 'I > 2\s(I)'
_cod_data_source_file d0cc01077d2.cif
_cod_data_source_block n190617a
_cod_depositor_comments
;
Adding full bibliography for 7126203--7126207.cif.

2024-10-08
Z value and formula fixed to values more according to usual
chemical conventions.                 miguel
;
_cod_original_formula_sum 'C40 H52 Br2 Cl4 N4 O4 Rh2'
_cod_original_formula_weight 1160.29
_cod_original_formula_moiety '2(C20 H22 Br Cl N2 Rh), 2(Cl), 4(H2 O)'
_cod_original_formula_units_Z 8
_cod_database_code 7126204
_shelx_shelxl_version_number 2014/7
_shelx_space_group_comment
;
The symmetry employed for this shelxl refinement is uniquely defined
by the following loop, which should always be used as a source of
symmetry information in preference to the above space-group names.
They are only intended as comments.
;
_shelx_estimated_absorpt_t_max 0.597
_shelx_estimated_absorpt_t_min 0.547
_olex2_refinement_description
;
1. Fixed Uiso
 At 1.2 times of:
  All C(H) groups
 At 1.5 times of:
  All C(H,H,H) groups, All O(H,H) groups
2. Rigid bond restraints
 C10, C2, C1, C6, C5, C7, C4, C8, C3, C9
 with sigma for 1-2 distances of 0.002 and sigma for 1-3 distances of 0.004
 C24, C23, C22, C21, C25, C27, C28, C29, C30, C26
 with sigma for 1-2 distances of 0.002 and sigma for 1-3 distances of 0.004
3. Uiso/Uaniso restraints and constraints
Uanis(C10) \\sim Ueq, Uanis(C2) \\sim Ueq, Uanis(C1) \\sim Ueq, Uanis(C6) \\sim
Ueq, Uanis(C5) \\sim Ueq, Uanis(C7) \\sim Ueq, Uanis(C4) \\sim Ueq, Uanis(C8)
\\sim Ueq, Uanis(C3) \\sim Ueq, Uanis(C9) \\sim Ueq: with sigma of 0.002 and
sigma for terminal atoms of 0.004
Uanis(C24) \\sim Ueq, Uanis(C23) \\sim Ueq, Uanis(C22) \\sim Ueq, Uanis(C21)
\\sim Ueq, Uanis(C25) \\sim Ueq, Uanis(C27) \\sim Ueq, Uanis(C28) \\sim Ueq,
Uanis(C29) \\sim Ueq, Uanis(C30) \\sim Ueq, Uanis(C26) \\sim Ueq: with sigma of
0.002 and sigma for terminal atoms of 0.004
4.a Riding coordinates:
 O4(H4A,H4B)
4.b Free rotating group:
 O1(H1A,H1B), O2(H2A,H2B), O3(H3A,H3B)
4.c Aromatic/amide H refined with riding coordinates:
 C12(H12), C13(H13), C14(H14), C17(H17), C18(H18), C19(H19), C20(H20),
 C32(H32), C33(H33), C34(H34), C37(H37), C38(H38), C39(H39), C40(H40)
4.d Idealised Me refined as rotating group:
 C6(H6A,H6B,H6C), C7(H7A,H7B,H7C), C8(H8A,H8B,H8C), C9(H9A,H9B,H9C), C10(H10A,
 H10B,H10C), C26(H26A,H26B,H26C), C27(H27A,H27B,H27C), C28(H28A,H28B,H28C),
 C29(H29A,H29B,H29C), C30(H30A,H30B,H30C)
;
_olex2_submission_special_instructions 'No special instructions were received'

loop_
_space_group_symop_operation_xyz
'x, y, z'
'-x+1/2, -y+1/2, z+1/2'
'x+1/2, -y+1/2, -z'
'-x, y, -z+1/2'
'-x, -y, -z'
'x-1/2, y-1/2, -z-1/2'
'-x-1/2, y-1/2, z'
'x, -y, z-1/2'

loop_
_atom_site_label
_atom_site_type_symbol
_atom_site_fract_x
_atom_site_fract_y
_atom_site_fract_z
_atom_site_U_iso_or_equiv
_atom_site_adp_type
_atom_site_occupancy
_atom_site_site_symmetry_order
_atom_site_calc_flag
_atom_site_refinement_flags_posn
_atom_site_refinement_flags_adp
_atom_site_refinement_flags_occupancy
_atom_site_disorder_assembly
_atom_site_disorder_group
Rh1 Rh 0.14160(3) 0.72057(10) 0.30817(3) 0.0240(2) Uani 1 1 d . . . . .
Rh2 Rh 0.35445(3) 0.20453(9) 0.04659(3) 0.0228(2) Uani 1 1 d . . . . .
Br1 Br 0.25788(5) 0.58220(15) 0.29488(4) 0.0386(3) Uani 1 1 d . . . . .
Br2 Br 0.24351(5) 0.06485(14) 0.01830(4) 0.0374(3) Uani 1 1 d . . . . .
Cl1 Cl 0.18763(12) 0.8581(4) 0.35375(9) 0.0384(8) Uani 1 1 d . . . . .
Cl2 Cl 0.29920(12) 0.3436(4) 0.08279(10) 0.0393(8) Uani 1 1 d . . . . .
Cl3 Cl 0.42239(15) 0.2623(6) 0.87863(15) 0.0831(15) Uani 1 1 d . . . . .
Cl4 Cl 0.41855(16) 0.7436(7) 0.12682(16) 0.0959(18) Uani 1 1 d . . . . .
O1 O 0.5008(5) 0.4975(11) 0.8798(5) 0.087(4) Uani 1 1 d . . . . .
H1A H 0.4810 0.4335 0.8755 0.130 Uiso 1 1 d G . . . .
H1B H 0.5266 0.4573 0.8762 0.130 Uiso 1 1 d G . . . .
O2 O 0.3188(4) 0.6318(13) 0.1347(3) 0.066(3) Uani 1 1 d . . . . .
H2A H 0.3421 0.6806 0.1283 0.100 Uiso 1 1 d G . . . .
H2B H 0.3110 0.5802 0.1149 0.100 Uiso 1 1 d G . . . .
O3 O 0.4964(5) 0.8467(17) 0.0636(4) 0.091(4) Uani 1 1 d . . . . .
H3A H 0.5228 0.8411 0.0746 0.136 Uiso 1 1 d G . . . .
H3B H 0.4777 0.8480 0.0834 0.136 Uiso 1 1 d G . . . .
O4 O 0.5004(4) 0.8778(12) 0.1794(4) 0.094(4) Uani 1 1 d . . . . .
H4A H 0.5250 0.8552 0.1671 0.141 Uiso 1 1 d R . . . .
H4B H 0.4787 0.8501 0.1641 0.141 Uiso 1 1 d R . . . .
N1 N 0.1903(3) 0.7529(11) 0.2599(3) 0.031(3) Uani 1 1 d . . . . .
N2 N 0.1198(3) 0.9064(11) 0.2803(3) 0.031(2) Uani 1 1 d . . . . .
N3 N 0.3145(3) 0.2356(10) -0.0084(3) 0.022(2) Uani 1 1 d . . . . .
N4 N 0.3811(4) 0.3873(10) 0.0221(3) 0.032(3) Uani 1 1 d . . . . .
C1 C 0.1334(5) 0.4922(15) 0.3069(5) 0.051(2) Uani 1 1 d . U . . .
C2 C 0.0963(5) 0.5592(15) 0.2878(5) 0.050(2) Uani 1 1 d . U . . .
C3 C 0.0727(5) 0.6406(15) 0.3165(5) 0.049(2) Uani 1 1 d . U . . .
C4 C 0.0976(5) 0.6319(15) 0.3526(5) 0.049(2) Uani 1 1 d . U . . .
C5 C 0.1355(5) 0.5372(15) 0.3464(5) 0.049(2) Uani 1 1 d . U . . .
C6 C 0.1613(5) 0.3807(16) 0.2878(5) 0.068(3) Uani 1 1 d . U . . .
H6A H 0.1728 0.4135 0.2623 0.101 Uiso 1 1 calc GR . . . .
H6B H 0.1425 0.2991 0.2836 0.101 Uiso 1 1 calc GR . . . .
H6C H 0.1866 0.3572 0.3051 0.101 Uiso 1 1 calc GR . . . .
C7 C 0.1661(5) 0.4941(17) 0.3797(5) 0.066(3) Uani 1 1 d . U . . .
H7A H 0.1917 0.4426 0.3689 0.099 Uiso 1 1 calc GR . . . .
H7B H 0.1493 0.4356 0.3982 0.099 Uiso 1 1 calc GR . . . .
H7C H 0.1771 0.5759 0.3936 0.099 Uiso 1 1 calc GR . . . .
C8 C 0.0833(5) 0.7016(17) 0.3926(5) 0.064(3) Uani 1 1 d . U . . .
H8A H 0.1102 0.7320 0.4069 0.096 Uiso 1 1 calc GR . . . .
H8B H 0.0666 0.6354 0.4088 0.096 Uiso 1 1 calc GR . . . .
H8C H 0.0640 0.7812 0.3869 0.096 Uiso 1 1 calc GR . . . .
C9 C 0.0281(5) 0.7163(16) 0.3101(5) 0.057(3) Uani 1 1 d . U . . .
H9A H 0.0274 0.7993 0.3266 0.086 Uiso 1 1 calc GR . . . .
H9B H 0.0030 0.6560 0.3175 0.086 Uiso 1 1 calc GR . . . .
H9C H 0.0252 0.7422 0.2822 0.086 Uiso 1 1 calc GR . . . .
C10 C 0.0780(5) 0.5374(17) 0.2450(5) 0.064(3) Uani 1 1 d . U . . .
H10A H 0.0676 0.6255 0.2342 0.096 Uiso 1 1 calc GR . . . .
H10B H 0.0527 0.4724 0.2456 0.096 Uiso 1 1 calc GR . . . .
H10C H 0.1020 0.5004 0.2281 0.096 Uiso 1 1 calc GR . . . .
C11 C 0.2307(4) 0.6915(13) 0.2535(4) 0.033(3) Uani 1 1 d . . . . .
C12 C 0.2547(4) 0.7033(13) 0.2175(4) 0.036(3) Uani 1 1 d . . . . .
H12 H 0.2824 0.6560 0.2139 0.043 Uiso 1 1 calc R . . . .
C13 C 0.2370(5) 0.7859(14) 0.1872(4) 0.040(4) Uani 1 1 d . . . . .
H13 H 0.2521 0.7936 0.1625 0.048 Uiso 1 1 calc R . . . .
C14 C 0.1969(5) 0.8562(14) 0.1940(4) 0.036(3) Uani 1 1 d . . . . .
H14 H 0.1849 0.9156 0.1743 0.044 Uiso 1 1 calc R . . . .
C15 C 0.1741(4) 0.8388(12) 0.2303(3) 0.022(3) Uani 1 1 d . . . . .
C16 C 0.1338(4) 0.9223(12) 0.2413(4) 0.026(3) Uani 1 1 d . . . . .
C17 C 0.1129(5) 1.0215(14) 0.2176(4) 0.040(4) Uani 1 1 d . . . . .
H17 H 0.1222 1.0315 0.1909 0.049 Uiso 1 1 calc R . . . .
C18 C 0.0786(5) 1.1062(15) 0.2323(5) 0.053(4) Uani 1 1 d . . . . .
H18 H 0.0636 1.1692 0.2154 0.064 Uiso 1 1 calc R . . . .
C19 C 0.0670(5) 1.0964(14) 0.2720(5) 0.046(4) Uani 1 1 d . . . . .
H19 H 0.0457 1.1574 0.2834 0.056 Uiso 1 1 calc R . . . .
C20 C 0.0880(4) 0.9923(13) 0.2953(4) 0.038(3) Uani 1 1 d . . . . .
H20 H 0.0795 0.9827 0.3222 0.045 Uiso 1 1 calc R . . . .
C21 C 0.3993(4) 0.0311(13) 0.0326(4) 0.0335(18) Uani 1 1 d . U . . .
C22 C 0.4215(4) 0.1200(13) 0.0606(4) 0.0366(19) Uani 1 1 d . U . . .
C23 C 0.3946(4) 0.1281(13) 0.0960(4) 0.0358(18) Uani 1 1 d . U . . .
C24 C 0.3561(4) 0.0345(13) 0.0910(4) 0.0342(18) Uani 1 1 d . U . . .
C25 C 0.3598(4) -0.0265(13) 0.0530(4) 0.0351(18) Uani 1 1 d . U . . .
C26 C 0.4162(5) -0.0104(15) -0.0076(4) 0.048(3) Uani 1 1 d . U . . .
H26A H 0.3907 -0.0192 -0.0258 0.072 Uiso 1 1 calc GR . . . .
H26B H 0.4319 -0.0988 -0.0057 0.072 Uiso 1 1 calc GR . . . .
H26C H 0.4370 0.0598 -0.0176 0.072 Uiso 1 1 calc GR . . . .
C27 C 0.4672(4) 0.1885(14) 0.0533(4) 0.046(3) Uani 1 1 d . U . . .
H27A H 0.4682 0.2249 0.0263 0.069 Uiso 1 1 calc GR . . . .
H27B H 0.4913 0.1205 0.0568 0.069 Uiso 1 1 calc GR . . . .
H27C H 0.4714 0.2638 0.0723 0.069 Uiso 1 1 calc GR . . . .
C28 C 0.4067(5) 0.2094(15) 0.1336(4) 0.049(3) Uani 1 1 d . U . . .
H28A H 0.4305 0.2759 0.1274 0.074 Uiso 1 1 calc GR . . . .
H28B H 0.4173 0.1459 0.1541 0.074 Uiso 1 1 calc GR . . . .
H28C H 0.3800 0.2584 0.1431 0.074 Uiso 1 1 calc GR . . . .
C29 C 0.3197(5) 0.0054(15) 0.1223(4) 0.046(3) Uani 1 1 d . U . . .
H29A H 0.3075 0.0926 0.1322 0.069 Uiso 1 1 calc GR . . . .
H29B H 0.3330 -0.0462 0.1444 0.069 Uiso 1 1 calc GR . . . .
H29C H 0.2953 -0.0487 0.1104 0.069 Uiso 1 1 calc GR . . . .
C30 C 0.3327(4) -0.1470(13) 0.0379(4) 0.043(3) Uani 1 1 d . U . . .
H30A H 0.3032 -0.1484 0.0510 0.064 Uiso 1 1 calc GR . . . .
H30B H 0.3488 -0.2326 0.0437 0.064 Uiso 1 1 calc GR . . . .
H30C H 0.3286 -0.1381 0.0092 0.064 Uiso 1 1 calc GR . . . .
C31 C 0.2741(4) 0.1807(11) -0.0189(4) 0.028(3) Uani 1 1 d . . . . .
C32 C 0.2533(4) 0.2069(14) -0.0563(4) 0.039(3) Uani 1 1 d . . . . .
H32 H 0.2252 0.1663 -0.0629 0.046 Uiso 1 1 calc R . . . .
C33 C 0.2755(5) 0.2942(14) -0.0827(4) 0.039(3) Uani 1 1 d . . . . .
H33 H 0.2628 0.3121 -0.1080 0.046 Uiso 1 1 calc R . . . .
C34 C 0.3168(4) 0.3559(13) -0.0720(4) 0.033(3) Uani 1 1 d . . . . .
H34 H 0.3320 0.4153 -0.0899 0.040 Uiso 1 1 calc R . . . .
C35 C 0.3350(4) 0.3283(11) -0.0348(3) 0.016(2) Uani 1 1 d . . . . .
C36 C 0.3738(4) 0.4056(13) -0.0180(4) 0.032(3) Uani 1 1 d . . . . .
C37 C 0.4016(5) 0.4960(16) -0.0403(4) 0.049(4) Uani 1 1 d . . . . .
H37 H 0.3983 0.5008 -0.0682 0.059 Uiso 1 1 calc R . . . .
C38 C 0.4336(6) 0.5773(17) -0.0216(5) 0.063(5) Uani 1 1 d . . . . .
H38 H 0.4522 0.6375 -0.0366 0.075 Uiso 1 1 calc R . . . .
C39 C 0.4381(5) 0.5694(15) 0.0198(5) 0.053(4) Uani 1 1 d . . . . .
H39 H 0.4586 0.6277 0.0334 0.063 Uiso 1 1 calc R . . . .
C40 C 0.4117(5) 0.4731(13) 0.0408(4) 0.039(4) Uani 1 1 d . . . . .
H40 H 0.4149 0.4670 0.0688 0.047 Uiso 1 1 calc R . . . .

loop_
_atom_site_aniso_label
_atom_site_aniso_U_11
_atom_site_aniso_U_22
_atom_site_aniso_U_33
_atom_site_aniso_U_23
_atom_site_aniso_U_13
_atom_site_aniso_U_12
Rh1 0.0283(6) 0.0281(5) 0.0156(5) 0.0020(4) -0.0006(4) 0.0006(4)
Rh2 0.0248(5) 0.0248(5) 0.0189(5) 0.0021(4) -0.0010(4) -0.0021(4)
Br1 0.0363(8) 0.0443(8) 0.0352(8) 0.0053(7) -0.0007(6) 0.0081(6)
Br2 0.0324(8) 0.0400(8) 0.0397(8) 0.0036(7) -0.0013(6) -0.0073(6)
Cl1 0.050(2) 0.043(2) 0.0217(19) -0.0036(15) -0.0088(14) -0.0044(16)
Cl2 0.044(2) 0.044(2) 0.030(2) -0.0013(16) 0.0022(15) 0.0123(16)
Cl3 0.057(3) 0.099(4) 0.094(4) -0.014(3) 0.002(2) -0.006(3)
Cl4 0.055(3) 0.147(5) 0.085(4) 0.037(4) -0.004(2) -0.003(3)
O1 0.109(10) 0.046(7) 0.106(11) 0.008(8) -0.036(9) -0.002(7)
O2 0.087(10) 0.064(9) 0.049(8) 0.006(6) 0.012(6) -0.012(6)
O3 0.093(10) 0.103(10) 0.076(10) 0.040(9) -0.011(7) -0.018(9)
O4 0.090(10) 0.103(10) 0.088(10) -0.043(8) 0.018(7) -0.017(8)
N1 0.031(7) 0.038(7) 0.025(6) 0.004(5) -0.007(5) -0.007(5)
N2 0.030(7) 0.035(6) 0.027(6) -0.001(5) -0.005(5) 0.004(5)
N3 0.032(6) 0.024(6) 0.009(5) 0.002(4) -0.008(4) 0.007(4)
N4 0.046(7) 0.034(6) 0.016(6) 0.007(5) -0.007(5) -0.004(5)
C1 0.051(3) 0.050(3) 0.053(2) 0.0002(18) 0.0019(17) -0.0009(18)
C2 0.051(3) 0.050(3) 0.050(2) 0.0002(18) 0.0009(17) -0.0023(18)
C3 0.049(3) 0.048(3) 0.050(2) 0.0012(18) 0.0000(17) -0.0007(18)
C4 0.049(3) 0.049(3) 0.049(2) 0.0012(18) 0.0005(17) -0.0029(18)
C5 0.049(3) 0.048(3) 0.051(2) 0.0033(18) -0.0007(17) -0.0026(18)
C6 0.065(5) 0.063(4) 0.075(5) -0.010(3) 0.005(4) 0.006(3)
C7 0.066(4) 0.070(5) 0.064(4) 0.011(4) -0.011(3) 0.002(3)
C8 0.068(5) 0.068(5) 0.055(3) -0.006(3) 0.006(3) 0.001(4)
C9 0.052(4) 0.059(5) 0.061(5) 0.001(4) -0.003(3) 0.004(3)
C10 0.067(5) 0.068(5) 0.057(3) -0.007(3) -0.006(3) -0.002(4)
C11 0.040(9) 0.039(8) 0.021(7) 0.000(6) -0.016(6) -0.002(6)
C12 0.037(8) 0.035(8) 0.037(8) -0.011(7) 0.008(6) 0.001(6)
C13 0.060(10) 0.036(8) 0.024(8) 0.011(7) 0.017(6) -0.001(7)
C14 0.048(9) 0.042(8) 0.020(7) -0.001(6) 0.008(6) -0.006(7)
C15 0.016(7) 0.036(7) 0.014(7) -0.007(6) -0.007(5) -0.001(5)
C16 0.033(8) 0.018(6) 0.028(8) 0.001(6) -0.006(5) -0.006(5)
C17 0.064(11) 0.041(9) 0.016(8) 0.013(6) 0.008(6) 0.004(7)
C18 0.062(11) 0.042(9) 0.055(11) 0.003(8) -0.007(8) 0.017(8)
C19 0.041(10) 0.041(9) 0.057(11) -0.002(8) 0.013(7) 0.017(7)
C20 0.034(8) 0.039(8) 0.041(9) -0.004(7) -0.005(6) 0.016(6)
C21 0.034(2) 0.033(3) 0.034(2) 0.0014(17) 0.0003(16) 0.0027(17)
C22 0.036(2) 0.036(3) 0.037(2) 0.0007(18) -0.0004(16) -0.0001(18)
C23 0.036(2) 0.035(3) 0.036(2) 0.0007(18) -0.0016(16) 0.0014(17)
C24 0.035(2) 0.033(3) 0.034(2) 0.0032(17) 0.0000(17) 0.0024(17)
C25 0.034(2) 0.036(2) 0.036(2) 0.0012(17) -0.0007(17) 0.0003(17)
C26 0.051(4) 0.051(5) 0.041(3) -0.005(3) 0.007(3) 0.003(4)
C27 0.040(3) 0.048(4) 0.049(4) -0.001(3) 0.002(3) -0.006(3)
C28 0.052(5) 0.053(4) 0.042(3) -0.008(3) -0.006(3) 0.001(3)
C29 0.047(4) 0.048(5) 0.043(4) 0.006(3) 0.009(3) 0.000(3)
C30 0.042(4) 0.039(4) 0.046(4) -0.002(3) -0.004(3) -0.002(3)
C31 0.027(7) 0.016(6) 0.040(8) -0.008(6) -0.012(6) 0.004(5)
C32 0.025(8) 0.048(9) 0.043(9) 0.003(7) -0.011(6) 0.006(7)
C33 0.054(10) 0.047(9) 0.015(7) 0.001(7) -0.005(6) 0.014(7)
C34 0.038(9) 0.037(8) 0.025(8) 0.005(6) 0.000(6) 0.003(6)
C35 0.020(7) 0.020(6) 0.009(6) -0.006(5) -0.006(4) 0.005(5)
C36 0.033(8) 0.026(7) 0.038(9) 0.009(6) 0.009(6) 0.007(6)
C37 0.055(10) 0.071(11) 0.021(9) 0.015(8) 0.007(7) -0.016(8)
C38 0.069(12) 0.059(11) 0.061(12) 0.012(9) 0.007(9) -0.031(9)
C39 0.036(9) 0.056(10) 0.067(12) 0.017(9) -0.031(8) -0.025(7)
C40 0.054(10) 0.034(8) 0.030(9) 0.002(7) -0.005(7) -0.016(7)

loop_
_atom_type_symbol
_atom_type_description
_atom_type_scat_dispersion_real
_atom_type_scat_dispersion_imag
_atom_type_scat_source
C C 0.0033 0.0016 'International Tables Vol C Tables 4.2.6.8 and 6.1.1.4'
H H 0.0000 0.0000 'International Tables Vol C Tables 4.2.6.8 and 6.1.1.4'
Br Br -0.2901 2.4595 'International Tables Vol C Tables 4.2.6.8 and 6.1.1.4'
Cl Cl 0.1484 0.1585 'International Tables Vol C Tables 4.2.6.8 and 6.1.1.4'
N N 0.0061 0.0033 'International Tables Vol C Tables 4.2.6.8 and 6.1.1.4'
O O 0.0106 0.0060 'International Tables Vol C Tables 4.2.6.8 and 6.1.1.4'
Rh Rh -1.1178 0.9187 'International Tables Vol C Tables 4.2.6.8 and 6.1.1.4'

loop_
_geom_angle_atom_site_label_1
_geom_angle_atom_site_label_2
_geom_angle_atom_site_label_3
_geom_angle
_geom_angle_site_symmetry_1
_geom_angle_site_symmetry_3
_geom_angle_publ_flag
N1 Rh1 Cl1 91.2(3) . . ?
N1 Rh1 C1 101.5(5) . . ?
N1 Rh1 C3 138.9(5) . . ?
N1 Rh1 C5 127.0(5) . . ?
N2 Rh1 Cl1 89.0(3) . . ?
N2 Rh1 N1 75.6(4) . . ?
N2 Rh1 C1 143.0(5) . . ?
N2 Rh1 C2 106.5(5) . . ?
N2 Rh1 C3 94.3(5) . . ?
N2 Rh1 C4 117.4(5) . . ?
N2 Rh1 C5 156.2(5) . . ?
C1 Rh1 Cl1 127.9(4) . . ?
C2 Rh1 Cl1 159.2(4) . . ?
C2 Rh1 N1 105.9(5) . . ?
C2 Rh1 C1 37.9(5) . . ?
C2 Rh1 C3 38.2(5) . . ?
C2 Rh1 C5 63.4(6) . . ?
C3 Rh1 Cl1 128.9(4) . . ?
C3 Rh1 C1 63.3(5) . . ?
C3 Rh1 C5 64.2(5) . . ?
C4 Rh1 Cl1 96.8(4) . . ?
C4 Rh1 N1 164.8(5) . . ?
C4 Rh1 C1 63.4(6) . . ?
C4 Rh1 C2 64.0(6) . . ?
C4 Rh1 C3 38.2(5) . . ?
C4 Rh1 C5 39.2(5) . . ?
C5 Rh1 Cl1 96.9(4) . . ?
C5 Rh1 C1 36.8(5) . . ?
N3 Rh2 Cl2 89.2(3) . . ?
N3 Rh2 C24 132.3(4) . . ?
N3 Rh2 C25 104.6(4) . . ?
N4 Rh2 Cl2 88.9(3) . . ?
N4 Rh2 N3 76.0(4) . . ?
N4 Rh2 C21 109.5(4) . . ?
N4 Rh2 C22 93.4(4) . . ?
N4 Rh2 C23 112.4(4) . . ?
N4 Rh2 C24 151.3(4) . . ?
N4 Rh2 C25 147.8(4) . . ?
C21 Rh2 Cl2 159.2(4) . . ?
C21 Rh2 N3 104.3(4) . . ?
C21 Rh2 C22 38.1(5) . . ?
C21 Rh2 C24 64.1(5) . . ?
C21 Rh2 C25 38.5(4) . . ?
C22 Rh2 Cl2 134.6(4) . . ?
C22 Rh2 N3 135.3(4) . . ?
C22 Rh2 C24 63.9(5) . . ?
C22 Rh2 C25 63.0(5) . . ?
C23 Rh2 Cl2 99.9(4) . . ?
C23 Rh2 N3 167.6(4) . . ?
C23 Rh2 C21 64.7(5) . . ?
C23 Rh2 C22 38.3(5) . . ?
C23 Rh2 C24 38.9(5) . . ?
C23 Rh2 C25 63.3(5) . . ?
C24 Rh2 Cl2 95.1(3) . . ?
C24 Rh2 C25 36.7(4) . . ?
C25 Rh2 Cl2 123.1(3) . . ?
C11 N1 Rh1 129.4(8) . . ?
C11 N1 C15 117.2(10) . . ?
C15 N1 Rh1 113.0(8) . . ?
C16 N2 Rh1 115.0(8) . . ?
C20 N2 Rh1 124.5(9) . . ?
C20 N2 C16 119.4(11) . . ?
C31 N3 Rh2 129.3(8) . . ?
C31 N3 C35 118.0(9) . . ?
C35 N3 Rh2 112.7(7) . . ?
C36 N4 Rh2 115.6(8) . . ?
C36 N4 C40 118.2(11) . . ?
C40 N4 Rh2 124.9(8) . . ?
C2 C1 Rh1 68.9(9) . . ?
C2 C1 C6 123.8(15) . . ?
C5 C1 Rh1 70.6(9) . . ?
C5 C1 C2 108.6(13) . . ?
C5 C1 C6 127.3(14) . . ?
C6 C1 Rh1 131.5(11) . . ?
C1 C2 Rh1 73.2(9) . . ?
C1 C2 C3 108.8(14) . . ?
C1 C2 C10 128.6(14) . . ?
C3 C2 Rh1 71.9(9) . . ?
C3 C2 C10 122.1(14) . . ?
C10 C2 Rh1 127.4(11) . . ?
C2 C3 Rh1 69.9(9) . . ?
C2 C3 C9 126.4(14) . . ?
C4 C3 Rh1 69.5(9) . . ?
C4 C3 C2 107.0(13) . . ?
C4 C3 C9 126.5(14) . . ?
C9 C3 Rh1 127.9(10) . . ?
C3 C4 Rh1 72.3(9) . . ?
C3 C4 C5 108.0(13) . . ?
C3 C4 C8 124.6(14) . . ?
C5 C4 Rh1 71.9(8) . . ?
C5 C4 C8 127.1(14) . . ?
C8 C4 Rh1 125.9(10) . . ?
C1 C5 Rh1 72.6(9) . . ?
C1 C5 C4 107.4(13) . . ?
C1 C5 C7 130.4(14) . . ?
C4 C5 Rh1 68.9(8) . . ?
C4 C5 C7 121.9(14) . . ?
C7 C5 Rh1 127.7(11) . . ?
N1 C11 Br1 119.8(9) . . ?
N1 C11 C12 123.1(11) . . ?
C12 C11 Br1 117.2(10) . . ?
C13 C12 C11 119.0(12) . . ?
C14 C13 C12 118.9(12) . . ?
C13 C14 C15 119.6(12) . . ?
N1 C15 C14 122.1(11) . . ?
N1 C15 C16 115.2(10) . . ?
C14 C15 C16 122.5(11) . . ?
N2 C16 C15 114.6(10) . . ?
N2 C16 C17 119.1(11) . . ?
C17 C16 C15 126.0(12) . . ?
C18 C17 C16 121.7(13) . . ?
C19 C18 C17 118.8(14) . . ?
C18 C19 C20 118.3(13) . . ?
N2 C20 C19 122.4(13) . . ?
C22 C21 Rh2 71.0(7) . . ?
C22 C21 C25 106.6(11) . . ?
C22 C21 C26 127.1(12) . . ?
C25 C21 Rh2 73.1(7) . . ?
C25 C21 C26 125.9(12) . . ?
C26 C21 Rh2 127.0(9) . . ?
C21 C22 Rh2 70.8(7) . . ?
C21 C22 C23 109.0(12) . . ?
C21 C22 C27 124.1(12) . . ?
C23 C22 Rh2 70.1(8) . . ?
C23 C22 C27 126.8(12) . . ?
C27 C22 Rh2 127.1(9) . . ?
C22 C23 Rh2 71.6(8) . . ?
C22 C23 C24 107.4(11) . . ?
C22 C23 C28 125.8(12) . . ?
C24 C23 Rh2 72.4(7) . . ?
C24 C23 C28 126.6(12) . . ?
C28 C23 Rh2 125.7(9) . . ?
C23 C24 Rh2 68.7(7) . . ?
C23 C24 C29 125.4(12) . . ?
C25 C24 Rh2 72.8(7) . . ?
C25 C24 C23 107.7(11) . . ?
C25 C24 C29 126.8(12) . . ?
C29 C24 Rh2 125.7(9) . . ?
C21 C25 Rh2 68.4(7) . . ?
C21 C25 C30 124.1(12) . . ?
C24 C25 Rh2 70.5(7) . . ?
C24 C25 C21 109.0(11) . . ?
C24 C25 C30 126.2(12) . . ?
C30 C25 Rh2 134.6(9) . . ?
N3 C31 Br2 118.6(9) . . ?
N3 C31 C32 122.8(12) . . ?
C32 C31 Br2 118.6(9) . . ?
C33 C32 C31 117.8(12) . . ?
C32 C33 C34 120.4(12) . . ?
C35 C34 C33 119.0(12) . . ?
N3 C35 C36 114.8(9) . . ?
C34 C35 N3 121.8(10) . . ?
C34 C35 C36 123.0(11) . . ?
N4 C36 C35 115.4(10) . . ?
N4 C36 C37 120.4(12) . . ?
C37 C36 C35 124.2(12) . . ?
C38 C37 C36 120.7(14) . . ?
C37 C38 C39 119.1(14) . . ?
C38 C39 C40 118.8(13) . . ?
N4 C40 C39 122.2(13) . . ?

loop_
_geom_bond_atom_site_label_1
_geom_bond_atom_site_label_2
_geom_bond_distance
_geom_bond_site_symmetry_2
_geom_bond_publ_flag
Rh1 Cl1 2.404(3) . ?
Rh1 N1 2.156(10) . ?
Rh1 N2 2.093(10) . ?
Rh1 C1 2.189(15) . ?
Rh1 C2 2.132(15) . ?
Rh1 C3 2.159(14) . ?
Rh1 C4 2.123(15) . ?
Rh1 C5 2.163(14) . ?
Rh2 Cl2 2.401(3) . ?
Rh2 N3 2.178(8) . ?
Rh2 N4 2.071(10) . ?
Rh2 C21 2.155(12) . ?
Rh2 C22 2.157(13) . ?
Rh2 C23 2.137(13) . ?
Rh2 C24 2.187(12) . ?
Rh2 C25 2.217(12) . ?
Br1 C11 1.892(12) . ?
Br2 C31 1.877(13) . ?
N1 C11 1.328(15) . ?
N1 C15 1.361(14) . ?
N2 C16 1.359(14) . ?
N2 C20 1.331(15) . ?
N3 C31 1.332(14) . ?
N3 C35 1.375(13) . ?
N4 C36 1.356(15) . ?
N4 C40 1.356(15) . ?
C1 C2 1.403(19) . ?
C1 C5 1.376(19) . ?
C1 C6 1.477(19) . ?
C2 C3 1.405(19) . ?
C2 C10 1.53(2) . ?
C3 C4 1.400(19) . ?
C3 C9 1.499(18) . ?
C4 C5 1.437(19) . ?
C4 C8 1.536(19) . ?
C5 C7 1.474(19) . ?
C11 C12 1.384(16) . ?
C12 C13 1.374(17) . ?
C13 C14 1.362(17) . ?
C14 C15 1.381(16) . ?
C15 C16 1.461(16) . ?
C16 C17 1.370(16) . ?
C17 C18 1.369(18) . ?
C18 C19 1.360(19) . ?
C19 C20 1.395(18) . ?
C21 C22 1.409(17) . ?
C21 C25 1.442(17) . ?
C21 C26 1.472(17) . ?
C22 C23 1.410(17) . ?
C22 C27 1.500(17) . ?
C23 C24 1.442(17) . ?
C23 C28 1.504(17) . ?
C24 C25 1.388(16) . ?
C24 C29 1.507(17) . ?
C25 C30 1.477(16) . ?
C31 C32 1.398(16) . ?
C32 C33 1.369(17) . ?
C33 C34 1.382(17) . ?
C34 C35 1.366(15) . ?
C35 C36 1.455(16) . ?
C36 C37 1.392(17) . ?
C37 C38 1.358(19) . ?
C38 C39 1.380(19) . ?
C39 C40 1.385(18) . ?
